data_4346925
loop_
_publ_author_name
'Zhou, Yuan-Yuan'
'Geng, Bing'
'Zhang, Zhen-Wei'
'Guan, Qun'
'Lu, Jun-Ling'
'Bo, Qi-Bing'

_publ_section_title
;
 New Family of Octagonal-Prismatic Lanthanide Coordination Cages Assembled
 from Unique Ln17 Clusters and Simple Cliplike Dicarboxylate Ligands.
;
_journal_issue 5
_journal_name_full 'Inorganic chemistry'
_journal_page_first 2037
_journal_page_last 2047
_journal_paper_doi 10.1021/acs.inorgchem.5b02367
_journal_volume 55
_journal_year 2016
_chemical_absolute_configuration unk
_chemical_formula_sum 'C112 H205 Gd17 O112'
_chemical_formula_weight 6017.01
_space_group_IT_number 90
_space_group_name_Hall 'P 4ab 2ab'
_space_group_name_H-M_alt 'P 4 21 2'
_symmetry_cell_setting tetragonal
_symmetry_space_group_name_H-M 'P 4 21 2'
_atom_sites_solution_hydrogens geom
_atom_sites_solution_primary direct
_atom_sites_solution_secondary difmap
_audit_creation_method SHELXL-97
_cell_angle_alpha 90.00
_cell_angle_beta 90.00
_cell_angle_gamma 90.00
_cell_formula_units_Z 2
_cell_length_a 25.2485(5)
_cell_length_b 25.2485(5)
_cell_length_c 15.9652(6)
_cell_measurement_reflns_used 9069
_cell_measurement_temperature 293(2)
_cell_measurement_theta_max 28.4870
_cell_measurement_theta_min 3.5580
_cell_volume 10177.6(5)
_computing_structure_refinement 'SHELXL-97 (Sheldrick, 1997)'
_computing_structure_solution 'SHELXS-97 (Sheldrick, 1990)'
_diffrn_ambient_temperature 293(2)
_diffrn_measured_fraction_theta_full 0.995
_diffrn_measured_fraction_theta_max 0.995
_diffrn_measurement_device 'four-circle diffractometer'
_diffrn_measurement_device_type 'Xcalibur, Eos, Gemini'
_diffrn_radiation_monochromator graphite
_diffrn_radiation_source 'fine-focus sealed tube'
_diffrn_radiation_type MoK\a
_diffrn_radiation_wavelength 0.71073
_diffrn_reflns_av_R_equivalents 0.0524
_diffrn_reflns_av_sigmaI/netI 0.0512
_diffrn_reflns_limit_h_max 29
_diffrn_reflns_limit_h_min -30
_diffrn_reflns_limit_k_max 24
_diffrn_reflns_limit_k_min -30
_diffrn_reflns_limit_l_max 16
_diffrn_reflns_limit_l_min -18
_diffrn_reflns_number 34392
_diffrn_reflns_theta_full 25.04
_diffrn_reflns_theta_max 25.04
_diffrn_reflns_theta_min 3.18
_exptl_absorpt_coefficient_mu 5.545
_exptl_absorpt_correction_T_max 0.6071
_exptl_absorpt_correction_T_min 0.5559
_exptl_absorpt_correction_type multi-scan
_exptl_crystal_colour colorless
_exptl_crystal_density_diffrn 1.963
_exptl_crystal_density_method 'not measured'
_exptl_crystal_description rod
_exptl_crystal_F_000 5722
_exptl_crystal_size_max 0.12
_exptl_crystal_size_mid 0.11
_exptl_crystal_size_min 0.10
_platon_squeeze_details
;
;
_refine_diff_density_max 1.345
_refine_diff_density_min -1.515
_refine_diff_density_rms 0.173
_refine_ls_abs_structure_details 'Flack H D (1983), Acta Cryst. A39, 876-881'
_refine_ls_abs_structure_Flack -0.04(2)
_refine_ls_extinction_method none
_refine_ls_goodness_of_fit_ref 0.934
_refine_ls_hydrogen_treatment mixed
_refine_ls_matrix_type full
_refine_ls_number_parameters 605
_refine_ls_number_reflns 8987
_refine_ls_number_restraints 1
_refine_ls_restrained_S_all 0.934
_refine_ls_R_factor_all 0.0507
_refine_ls_R_factor_gt 0.0388
_refine_ls_shift/su_max 0.001
_refine_ls_shift/su_mean 0.000
_refine_ls_structure_factor_coef Fsqd
_refine_ls_weighting_details 'calc w=1/[\s^2^(Fo^2^)+(0.0417P)^2^+140.5671P] where P=(Fo^2^+2Fc^2^)/3'
_refine_ls_weighting_scheme calc
_refine_ls_wR_factor_gt 0.0900
_refine_ls_wR_factor_ref 0.0979
_reflns_number_gt 7967
_reflns_number_total 8987
_reflns_threshold_expression >2sigma(I)
_cod_data_source_file ic5b02367_si_002.cif
_cod_data_source_block UJN-Gd
_cod_depositor_comments
;
The following automatic conversions were performed:

data item '_symmetry_cell_setting' value 'Tetragonal' was changed to
'tetragonal' in accordance with the
/home/saulius/struct/COD-crude-data/automatic-downloads/DataCite-retrospective/ACS/depositions/lib/dictionaries/cif_core.dic
dictionary named 'cif_core.dic' version 2.4.2 last updated on
2011-04-26.

Automatic conversion script
Id: cif_fix_values 6909 2019-04-08 15:41:33Z antanas 
;
_cod_original_sg_symbol_H-M P4212
_cod_database_code 4346925

loop_
_symmetry_equiv_pos_as_xyz
'x, y, z'
'-y+1/2, x+1/2, z'
'x+1/2, -y+1/2, -z'
'-x, -y, z'
'-y, -x, -z'
'y, x, -z'
'y+1/2, -x+1/2, z'
'-x+1/2, y+1/2, -z'

loop_
_atom_site_label
_atom_site_type_symbol
_atom_site_fract_x
_atom_site_fract_y
_atom_site_fract_z
_atom_site_U_iso_or_equiv
_atom_site_adp_type
_atom_site_occupancy
_atom_site_symmetry_multiplicity
_atom_site_calc_flag
_atom_site_refinement_flags
_atom_site_disorder_assembly
_atom_site_disorder_group
Gd1 Gd 0.0000 0.5000 0.32627(6) 0.0160(2) Uani 1 4 d S . .
Gd2 Gd 0.102774(19) 0.480035(18) 0.49813(3) 0.01576(11) Uani 1 1 d . . .
Gd3 Gd 0.08722(2) 0.55740(2) 0.15367(3) 0.01865(12) Uani 1 1 d . . .
Gd4 Gd 0.16763(2) 0.60865(2) 0.58194(4) 0.02408(13) Uani 1 1 d . . .
Gd5 Gd 0.04430(3) 0.69492(2) 0.06937(4) 0.03266(15) Uani 1 1 d . . .
O1 O 0.0963(3) 0.6547(3) 0.1745(5) 0.0288(18) Uani 1 1 d . . .
O2 O 0.1259(3) 0.6129(3) 0.2850(5) 0.0270(18) Uani 1 1 d . . .
O3 O 0.1068(3) 0.6467(3) 0.4740(5) 0.0265(17) Uani 1 1 d U . .
O4 O 0.1920(3) 0.6653(3) 0.4638(5) 0.0269(18) Uani 1 1 d . . .
O5 O -0.0270(3) 0.6805(3) 0.1778(5) 0.0263(17) Uani 1 1 d . . .
O6 O 0.0182(4) 0.7531(3) 0.1847(5) 0.037(2) Uani 1 1 d . . .
O7 O -0.0272(4) 0.7481(4) 0.0161(6) 0.042(2) Uani 1 1 d . . .
O8 O 0.0068(4) 0.6888(4) -0.0669(6) 0.042(2) Uani 1 1 d . . .
O9 O 0.1390(3) 0.5848(3) 0.0329(5) 0.036(2) Uani 1 1 d . . .
O10 O 0.1145(3) 0.6657(3) -0.0101(6) 0.040(2) Uani 1 1 d . . .
O11 O 0.1687(3) 0.4912(3) 0.3688(4) 0.0244(17) Uani 1 1 d . . .
O12 O 0.1780(3) 0.5424(3) 0.4778(5) 0.0256(18) Uani 1 1 d . . .
O13 O 0.1359(4) 0.6391(3) 0.7146(5) 0.037(2) Uani 1 1 d . . .
O14 O 0.1561(3) 0.7008(3) 0.6243(5) 0.033(2) Uani 1 1 d . . .
O15 O 0.0357(3) 0.6621(3) 0.6147(5) 0.034(2) Uani 1 1 d . . .
O16 O -0.0397(3) 0.6993(3) 0.6646(5) 0.035(2) Uani 1 1 d . . .
O17 O 0.0216(3) 0.6032(3) 0.0713(5) 0.0259(16) Uani 1 1 d . . .
H17 H 0.0192 0.5905 0.0220 0.031 Uiso 1 1 d R . .
O18 O 0.0148(3) 0.5793(3) 0.2445(5) 0.0221(16) Uani 1 1 d . . .
H18 H 0.0201 0.6070 0.2740 0.027 Uiso 1 1 d R . .
O19 O 0.0000 0.5000 0.1320(9) 0.026(3) Uani 1 4 d S . .
O20 O 0.0466(3) 0.4331(3) 0.4066(4) 0.0198(15) Uani 1 1 d . . .
H20 H 0.0626 0.4100 0.3769 0.024 Uiso 1 1 d R . .
O21 O 0.0000 0.5000 0.5181(9) 0.021(3) Uani 1 4 d S . .
H21 H 0.0000 0.5000 0.5715 0.025 Uiso 1 4 d SR . .
O22 O 0.0883(3) 0.5588(3) 0.5815(5) 0.0244(16) Uani 1 1 d . . .
H22 H 0.0777 0.5515 0.6309 0.029 Uiso 1 1 d R . .
O23 O 0.2590(3) 0.6271(4) 0.5969(6) 0.044(2) Uani 1 1 d . . .
H23A H 0.2721 0.6127 0.6405 0.066 Uiso 1 1 d R . .
H23B H 0.2652 0.6602 0.6010 0.066 Uiso 1 1 d R . .
O24 O 0.0972(5) 0.7727(5) 0.0492(8) 0.076(4) Uani 1 1 d . . .
H24B H 0.1114 0.7761 0.0012 0.092 Uiso 1 1 d R . .
H24C H 0.0804 0.8004 0.0625 0.092 Uiso 1 1 d R . .
O25 O 0.3155(7) 0.5636(7) 0.6956(13) 0.112(6) Uani 1 1 d . . .
H25D H 0.3313 0.5680 0.7420 0.135 Uiso 1 1 d R . .
H25B H 0.292(10) 0.540(10) 0.703(18) 0.135 Uiso 1 1 d . . .
O26 O 0.2885(4) 0.7115(4) 0.5000 0.044(3) Uani 1 2 d S . .
H26 H 0.2560 0.7158 0.4901 0.053 Uiso 1 1 d R . .
O27 O 0.891(2) 0.929(2) 0.160(4) 0.158(19) Uani 0.50 1 d P . .
H27A H 0.89(4) 0.91(4) 0.11(5) 0.236 Uiso 0.50 1 d P . .
H27B H 0.92(3) 0.91(4) 0.18(6) 0.236 Uiso 0.50 1 d P . .
O28 O 0.0729(7) 0.5550(8) 0.7575(11) 0.047(5) Uani 0.50 1 d P A 3
H28B H 0.0980 0.5457 0.7900 0.070 Uiso 0.50 1 d PR A 3
H28A H 0.0573 0.5820 0.7778 0.070 Uiso 0.50 1 d PR A 3
O29 O 0.0448(7) 0.6087(8) 0.8235(11) 0.047(5) Uani 0.50 1 d P B 1
H29A H 0.0344 0.6348 0.8531 0.071 Uiso 0.50 1 d PR B 1
H29B H 0.0645 0.5886 0.8529 0.071 Uiso 0.50 1 d PR B 1
O30 O 0.0052(9) 0.5886(9) 0.8877(13) 0.060(6) Uani 0.50 1 d P C 2
H30C H -0.0023 0.6208 0.8950 0.073 Uiso 0.50 1 d PR C 2
H30D H -0.0229 0.5705 0.8913 0.073 Uiso 0.50 1 d PR C 2
O31 O 0.1744(16) 0.7634(14) 0.947(3) 0.119(12) Uani 0.50 1 d P . .
H31D H 0.2002 0.7784 0.9756 0.143 Uiso 0.50 1 d PR . .
H31C H 0.18(2) 0.73(2) 0.95(4) 0.143 Uiso 0.50 1 d P . .
O32 O 0.0561(11) 0.8619(10) 0.1484(17) 0.077(7) Uani 0.50 1 d P . .
H32D H 0.0257 0.8693 0.1296 0.092 Uiso 0.50 1 d PR . .
H32C H 0.056(17) 0.835(16) 0.18(3) 0.092 Uiso 0.50 1 d P . .
O33 O 0.9534(17) 0.8507(18) 0.097(3) 0.174(18) Uani 0.50 1 d P . .
H33C H 0.9704 0.8334 0.1342 0.208 Uiso 0.50 1 d PR . .
H33D H 0.9490 0.8305 0.0553 0.208 Uiso 0.50 1 d PR . .
O34 O 0.8589(15) 0.9646(16) 0.013(3) 0.152(15) Uani 0.50 1 d P . .
H34C H 0.8263 0.9626 0.0015 0.183 Uiso 0.50 1 d PR . .
H34D H 0.8646 0.9474 0.0579 0.183 Uiso 0.50 1 d PR . .
C1 C 0.1132(4) 0.6559(4) 0.2503(7) 0.025(2) Uani 1 1 d . . .
C2 C 0.1171(4) 0.7085(4) 0.2895(7) 0.025(3) Uani 1 1 d . . .
H2 H 0.0903 0.7335 0.2694 0.031 Uiso 1 1 calc R . .
C3 C 0.1724(6) 0.7929(5) 0.2925(8) 0.045(4) Uani 1 1 d . . .
H3B H 0.1386 0.8086 0.3045 0.067 Uiso 1 1 calc R . .
H3A H 0.1812 0.7990 0.2348 0.067 Uiso 1 1 calc R . .
H3C H 0.1989 0.8085 0.3277 0.067 Uiso 1 1 calc R . .
C4 C 0.1328(5) 0.7174(4) 0.3794(7) 0.026(3) Uani 1 1 d . . .
H4 H 0.1142 0.7471 0.4057 0.031 Uiso 1 1 calc R . .
C5 C 0.1697(5) 0.7342(5) 0.3088(7) 0.028(3) Uani 1 1 d . . .
C6 C 0.2203(5) 0.7056(6) 0.2878(8) 0.044(3) Uani 1 1 d . . .
H6C H 0.2495 0.7226 0.3155 0.065 Uiso 1 1 calc R . .
H6B H 0.2259 0.7065 0.2283 0.065 Uiso 1 1 calc R . .
H6A H 0.2178 0.6695 0.3061 0.065 Uiso 1 1 calc R . .
C7 C 0.1465(4) 0.6730(4) 0.4407(7) 0.024(2) Uani 1 1 d U . .
C8 C 0.0103(5) 0.6921(5) 0.6656(7) 0.030(3) Uani 1 1 d . . .
C9 C 0.0722(6) 0.7842(6) 0.6130(10) 0.051(4) Uani 1 1 d . . .
H9A H 0.0384 0.7979 0.5960 0.077 Uiso 1 1 calc R . .
H9C H 0.0799 0.7525 0.5820 0.077 Uiso 1 1 calc R . .
H9B H 0.0991 0.8102 0.6022 0.077 Uiso 1 1 calc R . .
C10 C 0.0673(6) 0.8184(6) 0.7643(12) 0.067(5) Uani 1 1 d . . .
H10B H 0.0401 0.8421 0.7455 0.101 Uiso 1 1 calc R . .
H10C H 0.1006 0.8367 0.7655 0.101 Uiso 1 1 calc R . .
H10A H 0.0589 0.8059 0.8195 0.101 Uiso 1 1 calc R . .
C11 C 0.0710(5) 0.7717(5) 0.7050(9) 0.040(3) Uani 1 1 d . . .
C12 C 0.0383(5) 0.7232(5) 0.7311(8) 0.034(3) Uani 1 1 d . . .
H12 H 0.0194 0.7267 0.7844 0.041 Uiso 1 1 calc R . .
C13 C 0.0985(5) 0.7234(5) 0.7378(8) 0.036(3) Uani 1 1 d . . .
H13 H 0.1108 0.7279 0.7956 0.043 Uiso 1 1 calc R . .
C14 C 0.1321(5) 0.6862(5) 0.6896(8) 0.029(3) Uani 1 1 d . . .
C15 C -0.0191(5) 0.7251(5) 0.2089(7) 0.030(3) Uani 1 1 d . . .
C16 C -0.0585(5) 0.7475(4) 0.2695(7) 0.029(3) Uani 1 1 d . . .
H16 H -0.0927 0.7549 0.2428 0.035 Uiso 1 1 calc R . .
C17 C 0.0103(6) 0.8008(5) 0.3595(9) 0.045(3) Uani 1 1 d . . .
H17B H 0.0126 0.8132 0.4162 0.068 Uiso 1 1 calc R . .
H17C H 0.0219 0.8282 0.3221 0.068 Uiso 1 1 calc R . .
H17A H 0.0323 0.7701 0.3528 0.068 Uiso 1 1 calc R . .
C18 C -0.0462(5) 0.7865(5) 0.3398(8) 0.035(3) Uani 1 1 d . . .
C19 C -0.0858(6) 0.8306(5) 0.3563(9) 0.052(4) Uani 1 1 d . . .
H19A H -0.1207 0.8186 0.3421 0.078 Uiso 1 1 calc R . .
H19C H -0.0769 0.8609 0.3228 0.078 Uiso 1 1 calc R . .
H19B H -0.0847 0.8401 0.4145 0.078 Uiso 1 1 calc R . .
C20 C -0.0783(5) 0.7197(5) -0.1030(8) 0.040(3) Uani 1 1 d . . .
H20A H -0.0704 0.7268 -0.1621 0.048 Uiso 1 1 calc R . .
C21 C -0.0304(5) 0.7188(5) -0.0485(8) 0.036(3) Uani 1 1 d . . .
C22 C 0.2613(7) 0.6663(7) -0.1493(13) 0.072(5) Uani 1 1 d . . .
H22A H 0.2412 0.6614 -0.1997 0.108 Uiso 1 1 calc R . .
H22B H 0.2972 0.6554 -0.1586 0.108 Uiso 1 1 calc R . .
H22C H 0.2606 0.7030 -0.1337 0.108 Uiso 1 1 calc R . .
C23 C 0.2365(5) 0.6322(5) -0.0773(9) 0.042(3) Uani 1 1 d . . .
C24 C 0.2541(6) 0.6450(6) 0.0114(10) 0.055(4) Uani 1 1 d . . .
H24A H 0.2360 0.6223 0.0501 0.082 Uiso 1 1 calc R . .
H24D H 0.2460 0.6813 0.0238 0.082 Uiso 1 1 calc R . .
H24E H 0.2916 0.6396 0.0162 0.082 Uiso 1 1 calc R . .
C25 C 0.1771(5) 0.6218(5) -0.0899(8) 0.039(3) Uani 1 1 d . . .
H25 H 0.1626 0.6365 -0.1418 0.047 Uiso 1 1 calc R . .
C26 C 0.1397(5) 0.6241(5) -0.0159(8) 0.033(3) Uani 1 1 d . . .
C27 C 0.2309(4) 0.5648(4) 0.3595(7) 0.026(3) Uani 1 1 d . . .
H27 H 0.2292 0.6018 0.3778 0.031 Uiso 1 1 calc R . .
C28 C 0.1907(4) 0.5297(4) 0.4017(7) 0.023(2) Uani 1 1 d . . .

loop_
_atom_site_aniso_label
_atom_site_aniso_U_11
_atom_site_aniso_U_22
_atom_site_aniso_U_33
_atom_site_aniso_U_23
_atom_site_aniso_U_13
_atom_site_aniso_U_12
Gd1 0.0162(3) 0.0162(3) 0.0154(5) 0.000 0.000 0.000
Gd2 0.0166(2) 0.0149(2) 0.0157(2) 0.0008(2) -0.0020(2) 0.00029(18)
Gd3 0.0199(3) 0.0198(3) 0.0162(3) 0.0025(2) 0.0019(2) 0.0000(2)
Gd4 0.0243(3) 0.0235(3) 0.0244(3) -0.0007(2) -0.0032(2) -0.0033(2)
Gd5 0.0412(4) 0.0300(3) 0.0269(3) 0.0067(3) 0.0023(3) 0.0031(3)
O1 0.035(5) 0.026(4) 0.026(4) 0.002(3) 0.003(4) -0.006(3)
O2 0.028(4) 0.029(4) 0.024(4) 0.004(4) -0.002(3) -0.005(3)
O3 0.025(4) 0.029(4) 0.025(4) 0.002(3) -0.002(3) -0.007(3)
O4 0.025(4) 0.030(4) 0.026(4) 0.004(4) -0.002(3) -0.009(3)
O5 0.032(4) 0.021(4) 0.026(4) 0.000(3) 0.000(4) 0.001(3)
O6 0.047(5) 0.031(5) 0.034(5) 0.002(4) 0.004(4) -0.002(4)
O7 0.048(6) 0.042(5) 0.037(5) 0.002(5) -0.006(4) 0.006(4)
O8 0.041(5) 0.053(6) 0.032(5) 0.003(5) 0.001(4) 0.006(4)
O9 0.039(5) 0.038(5) 0.033(5) 0.005(4) 0.008(4) -0.002(4)
O10 0.040(5) 0.044(5) 0.036(5) 0.008(4) 0.009(4) 0.003(4)
O11 0.025(4) 0.026(4) 0.022(4) -0.003(3) 0.002(3) -0.004(3)
O12 0.023(4) 0.029(4) 0.024(4) 0.002(3) 0.000(3) -0.006(3)
O13 0.043(5) 0.036(5) 0.031(5) -0.007(4) -0.004(4) -0.002(4)
O14 0.033(5) 0.033(5) 0.032(5) -0.006(4) 0.005(4) -0.004(4)
O15 0.031(4) 0.038(5) 0.034(5) -0.009(4) 0.000(4) -0.004(4)
O16 0.027(4) 0.043(5) 0.036(5) -0.018(4) -0.003(4) -0.005(4)
O17 0.026(4) 0.030(4) 0.021(4) 0.004(4) 0.003(3) 0.004(3)
O18 0.020(4) 0.025(4) 0.022(4) -0.002(3) -0.001(3) 0.002(3)
O19 0.027(5) 0.027(5) 0.022(8) 0.000 0.000 0.000
O20 0.018(4) 0.021(4) 0.021(4) -0.003(3) 0.001(3) -0.002(3)
O21 0.022(4) 0.022(4) 0.018(8) 0.000 0.000 0.000
O22 0.027(4) 0.029(4) 0.017(4) -0.002(4) -0.003(3) 0.000(3)
O23 0.037(5) 0.045(5) 0.050(6) 0.006(5) -0.005(4) -0.007(4)
O24 0.083(9) 0.064(7) 0.082(9) 0.000(7) 0.018(7) -0.011(7)
O25 0.112(14) 0.102(13) 0.122(13) 0.017(11) -0.014(11) 0.000(10)
O26 0.040(4) 0.040(4) 0.052(8) -0.002(5) -0.002(5) -0.012(6)
O27 0.15(4) 0.16(4) 0.16(5) 0.01(4) 0.00(4) 0.01(3)
O28 0.047(11) 0.050(11) 0.044(11) -0.003(10) -0.001(9) -0.001(9)
O29 0.050(11) 0.048(11) 0.044(11) -0.005(10) -0.001(10) -0.002(9)
O30 0.063(14) 0.059(13) 0.059(13) -0.006(11) 0.002(11) 0.002(11)
O31 0.12(3) 0.11(3) 0.13(3) 0.01(3) 0.01(2) 0.00(2)
O32 0.083(18) 0.071(17) 0.076(18) -0.003(14) 0.000(16) 0.000(15)
O33 0.17(4) 0.17(4) 0.18(5) 0.00(4) 0.00(4) 0.01(3)
O34 0.12(3) 0.18(4) 0.16(4) 0.03(3) 0.00(3) 0.01(3)
C1 0.028(6) 0.026(6) 0.022(6) 0.003(5) 0.006(5) -0.005(5)
C2 0.029(6) 0.023(6) 0.024(6) 0.005(5) 0.002(5) 0.000(5)
C3 0.061(9) 0.040(8) 0.033(7) 0.011(6) -0.012(7) -0.021(7)
C4 0.031(6) 0.022(6) 0.025(6) -0.001(5) -0.001(5) -0.005(5)
C5 0.033(6) 0.029(6) 0.023(6) 0.007(5) -0.004(5) -0.015(5)
C6 0.043(8) 0.056(9) 0.031(7) 0.005(7) 0.005(6) -0.015(7)
C7 0.026(6) 0.023(5) 0.023(6) -0.002(5) 0.000(5) -0.003(4)
C8 0.029(6) 0.035(6) 0.025(6) -0.008(6) 0.002(5) -0.001(5)
C9 0.037(8) 0.043(8) 0.074(11) 0.000(8) 0.003(7) 0.003(6)
C10 0.047(9) 0.059(10) 0.096(14) -0.045(10) -0.001(9) -0.005(8)
C11 0.031(7) 0.042(8) 0.047(9) -0.016(7) -0.002(6) -0.002(6)
C12 0.033(7) 0.041(7) 0.028(7) -0.018(6) 0.003(6) -0.002(5)
C13 0.032(7) 0.043(7) 0.032(7) -0.020(6) -0.008(6) -0.007(6)
C14 0.026(6) 0.037(7) 0.025(6) -0.011(6) 0.000(5) -0.006(5)
C15 0.041(7) 0.022(6) 0.025(6) 0.009(5) 0.007(6) 0.007(5)
C16 0.038(7) 0.021(5) 0.027(6) 0.005(5) 0.001(6) 0.006(5)
C17 0.069(10) 0.030(7) 0.037(8) 0.003(6) 0.003(7) -0.008(7)
C18 0.049(8) 0.024(6) 0.033(7) 0.008(6) 0.009(6) 0.004(5)
C19 0.079(11) 0.032(7) 0.044(8) 0.007(7) 0.010(8) 0.020(7)
C20 0.049(8) 0.043(8) 0.027(7) 0.010(6) -0.004(6) 0.004(6)
C21 0.035(7) 0.039(7) 0.032(7) 0.005(6) -0.002(6) -0.003(6)
C22 0.065(11) 0.061(11) 0.090(14) 0.010(11) 0.018(10) -0.021(9)
C23 0.038(7) 0.048(8) 0.040(8) 0.016(7) 0.014(7) -0.010(6)
C24 0.050(8) 0.064(10) 0.051(10) -0.007(8) -0.010(8) -0.026(7)
C25 0.043(7) 0.047(8) 0.027(7) 0.015(6) 0.006(6) -0.008(6)
C26 0.029(6) 0.043(7) 0.026(7) 0.008(6) 0.009(5) -0.008(6)
C27 0.028(6) 0.028(6) 0.022(6) -0.002(5) 0.006(5) -0.005(5)
C28 0.025(6) 0.022(6) 0.023(6) 0.005(5) -0.001(5) 0.004(5)

loop_
_atom_type_symbol
_atom_type_description
_atom_type_scat_dispersion_real
_atom_type_scat_dispersion_imag
_atom_type_scat_source
C C 0.0033 0.0016 'International Tables Vol C Tables 4.2.6.8 and 6.1.1.4'
H H 0.0000 0.0000 'International Tables Vol C Tables 4.2.6.8 and 6.1.1.4'
O O 0.0106 0.0060 'International Tables Vol C Tables 4.2.6.8 and 6.1.1.4'
Gd Gd -0.1653 3.9035 'International Tables Vol C Tables 4.2.6.8 and 6.1.1.4'

loop_
_geom_angle_atom_site_label_1
_geom_angle_atom_site_label_2
_geom_angle_atom_site_label_3
_geom_angle
_geom_angle_site_symmetry_1
_geom_angle_site_symmetry_3
O18 Gd1 O18 73.08(16) 2 .
O18 Gd1 O18 73.08(16) 2 4_565
O18 Gd1 O18 114.7(3) . 4_565
O18 Gd1 O18 114.7(3) 2 7_455
O18 Gd1 O18 73.08(16) . 7_455
O18 Gd1 O18 73.08(16) 4_565 7_455
O18 Gd1 O20 77.0(2) 2 4_565
O18 Gd1 O20 77.5(2) . 4_565
O18 Gd1 O20 141.9(2) 4_565 4_565
O18 Gd1 O20 142.6(2) 7_455 4_565
O18 Gd1 O20 141.9(2) 2 2
O18 Gd1 O20 77.0(2) . 2
O18 Gd1 O20 142.6(2) 4_565 2
O18 Gd1 O20 77.5(2) 7_455 2
O20 Gd1 O20 73.76(16) 4_565 2
O18 Gd1 O20 142.6(2) 2 .
O18 Gd1 O20 141.9(2) . .
O18 Gd1 O20 77.5(2) 4_565 .
O18 Gd1 O20 77.0(2) 7_455 .
O20 Gd1 O20 116.2(3) 4_565 .
O20 Gd1 O20 73.76(16) 2 .
O18 Gd1 O20 77.5(2) 2 7_455
O18 Gd1 O20 142.6(2) . 7_455
O18 Gd1 O20 77.0(2) 4_565 7_455
O18 Gd1 O20 141.9(2) 7_455 7_455
O20 Gd1 O20 73.76(16) 4_565 7_455
O20 Gd1 O20 116.2(3) 2 7_455
O20 Gd1 O20 73.76(16) . 7_455
O18 Gd1 Gd2 113.12(16) 2 2
O18 Gd1 Gd2 78.72(17) . 2
O18 Gd1 Gd2 166.58(17) 4_565 2
O18 Gd1 Gd2 112.61(16) 7_455 2
O20 Gd1 Gd2 37.73(16) 4_565 2
O20 Gd1 Gd2 36.54(16) 2 2
O20 Gd1 Gd2 91.68(16) . 2
O20 Gd1 Gd2 92.40(16) 7_455 2
O18 Gd1 Gd2 78.72(17) 2 4_565
O18 Gd1 Gd2 112.61(16) . 4_565
O18 Gd1 Gd2 113.12(17) 4_565 4_565
O18 Gd1 Gd2 166.58(17) 7_455 4_565
O20 Gd1 Gd2 36.54(16) 4_565 4_565
O20 Gd1 Gd2 91.68(16) 2 4_565
O20 Gd1 Gd2 92.40(16) . 4_565
O20 Gd1 Gd2 37.73(16) 7_455 4_565
Gd2 Gd1 Gd2 58.760(15) 2 4_565
O18 Gd1 Gd2 166.58(17) 2 .
O18 Gd1 Gd2 113.12(17) . .
O18 Gd1 Gd2 112.61(16) 4_565 .
O18 Gd1 Gd2 78.72(17) 7_455 .
O20 Gd1 Gd2 92.40(16) 4_565 .
O20 Gd1 Gd2 37.73(16) 2 .
O20 Gd1 Gd2 36.54(16) . .
O20 Gd1 Gd2 91.68(16) 7_455 .
Gd2 Gd1 Gd2 58.760(15) 2 .
Gd2 Gd1 Gd2 87.87(3) 4_565 .
O18 Gd1 Gd2 112.61(16) 2 7_455
O18 Gd1 Gd2 166.58(17) . 7_455
O18 Gd1 Gd2 78.72(17) 4_565 7_455
O18 Gd1 Gd2 113.12(16) 7_455 7_455
O20 Gd1 Gd2 91.68(16) 4_565 7_455
O20 Gd1 Gd2 92.40(16) 2 7_455
O20 Gd1 Gd2 37.73(16) . 7_455
O20 Gd1 Gd2 36.54(16) 7_455 7_455
Gd2 Gd1 Gd2 87.87(3) 2 7_455
Gd2 Gd1 Gd2 58.760(15) 4_565 7_455
Gd2 Gd1 Gd2 58.760(15) . 7_455
O20 Gd2 O20 75.4(3) . 2
O20 Gd2 O22 131.6(2) . .
O20 Gd2 O22 72.7(2) 2 .
O20 Gd2 O15 140.0(3) . 7_455
O20 Gd2 O15 144.5(3) 2 7_455
O22 Gd2 O15 78.8(3) . 7_455
O20 Gd2 O22 73.1(2) . 7_455
O20 Gd2 O22 130.8(2) 2 7_455
O22 Gd2 O22 102.2(3) . 7_455
O15 Gd2 O22 75.3(3) 7_455 7_455
O20 Gd2 O3 74.2(2) . 7_455
O20 Gd2 O3 133.6(2) 2 7_455
O22 Gd2 O3 151.3(2) . 7_455
O15 Gd2 O3 72.5(3) 7_455 7_455
O22 Gd2 O3 70.4(2) 7_455 7_455
O20 Gd2 O12 134.2(2) . .
O20 Gd2 O12 76.5(2) 2 .
O22 Gd2 O12 70.6(2) . .
O15 Gd2 O12 74.4(3) 7_455 .
O22 Gd2 O12 149.7(2) 7_455 .
O3 Gd2 O12 101.4(3) 7_455 .
O20 Gd2 O21 65.4(3) . .
O20 Gd2 O21 64.8(3) 2 .
O22 Gd2 O21 68.4(2) . .
O15 Gd2 O21 122.8(4) 7_455 .
O22 Gd2 O21 68.0(2) 7_455 .
O3 Gd2 O21 128.30(18) 7_455 .
O12 Gd2 O21 129.77(18) . .
O20 Gd2 O11 87.1(2) . .
O20 Gd2 O11 72.0(2) 2 .
O22 Gd2 O11 115.6(2) . .
O15 Gd2 O11 103.1(3) 7_455 .
O22 Gd2 O11 141.2(2) 7_455 .
O3 Gd2 O11 72.3(2) 7_455 .
O12 Gd2 O11 49.9(2) . .
O21 Gd2 O11 132.9(3) . .
O20 Gd2 C28 109.9(3) . .
O20 Gd2 C28 70.8(3) 2 .
O22 Gd2 C28 92.9(3) . .
O15 Gd2 C28 90.3(3) 7_455 .
O22 Gd2 C28 156.5(3) 7_455 .
O3 Gd2 C28 87.7(3) 7_455 .
O12 Gd2 C28 25.5(3) . .
O21 Gd2 C28 135.1(3) . .
O11 Gd2 C28 24.5(3) . .
O20 Gd2 Gd2 38.71(17) . 7_455
O20 Gd2 Gd2 94.53(17) 2 7_455
O22 Gd2 Gd2 109.51(17) . 7_455
O15 Gd2 Gd2 114.9(2) 7_455 7_455
O22 Gd2 Gd2 39.58(17) 7_455 7_455
O3 Gd2 Gd2 82.90(18) 7_455 7_455
O12 Gd2 Gd2 170.63(17) . 7_455
O21 Gd2 Gd2 45.41(4) . 7_455
O11 Gd2 Gd2 125.23(16) . 7_455
C28 Gd2 Gd2 148.6(2) . 7_455
O20 Gd2 Gd2 94.62(17) . 2
O20 Gd2 Gd2 37.78(16) 2 2
O22 Gd2 Gd2 40.04(17) . 2
O15 Gd2 Gd2 118.79(19) 7_455 2
O22 Gd2 Gd2 109.32(17) 7_455 2
O3 Gd2 Gd2 168.56(17) 7_455 2
O12 Gd2 Gd2 84.40(18) . 2
O21 Gd2 Gd2 45.41(4) . 2
O11 Gd2 Gd2 105.14(16) . 2
C28 Gd2 Gd2 93.9(2) . 2
Gd2 Gd2 Gd2 90.0 7_455 2
O18 Gd3 O18 74.9(3) 7_455 .
O18 Gd3 O17 130.8(2) 7_455 .
O18 Gd3 O17 72.2(2) . .
O18 Gd3 O17 73.0(3) 7_455 7_455
O18 Gd3 O17 130.2(2) . 7_455
O17 Gd3 O17 102.4(4) . 7_455
O18 Gd3 O9 139.4(3) 7_455 .
O18 Gd3 O9 145.5(3) . .
O17 Gd3 O9 78.5(3) . .
O17 Gd3 O9 73.4(3) 7_455 .
O18 Gd3 O1 134.0(2) 7_455 .
O18 Gd3 O1 76.2(2) . .
O17 Gd3 O1 70.2(3) . .
O17 Gd3 O1 150.4(2) 7_455 .
O9 Gd3 O1 77.1(3) . .
O18 Gd3 O5 75.3(2) 7_455 7_455
O18 Gd3 O5 133.9(2) . 7_455
O17 Gd3 O5 151.2(2) . 7_455
O17 Gd3 O5 71.0(3) 7_455 7_455
O9 Gd3 O5 72.7(3) . 7_455
O1 Gd3 O5 101.3(3) . 7_455
O18 Gd3 O19 65.5(3) 7_455 .
O18 Gd3 O19 64.7(3) . .
O17 Gd3 O19 67.8(2) . .
O17 Gd3 O19 67.6(2) 7_455 .
O9 Gd3 O19 119.8(4) . .
O1 Gd3 O19 129.14(19) . .
O5 Gd3 O19 129.16(17) 7_455 .
O18 Gd3 O2 87.4(2) 7_455 .
O18 Gd3 O2 71.8(2) . .
O17 Gd3 O2 115.0(2) . .
O17 Gd3 O2 141.9(2) 7_455 .
O9 Gd3 O2 105.9(3) . .
O1 Gd3 O2 49.6(2) . .
O5 Gd3 O2 72.5(2) 7_455 .
O19 Gd3 O2 133.0(3) . .
O18 Gd3 C1 110.3(3) 7_455 .
O18 Gd3 C1 70.4(3) . .
O17 Gd3 C1 91.9(3) . .
O17 Gd3 C1 157.7(3) 7_455 .
O9 Gd3 C1 93.1(3) . .
O1 Gd3 C1 24.9(3) . .
O5 Gd3 C1 88.2(3) 7_455 .
O19 Gd3 C1 134.4(3) . .
O2 Gd3 C1 24.9(3) . .
O18 Gd3 Gd3 94.25(18) 7_455 2
O18 Gd3 Gd3 37.52(17) . 2
O17 Gd3 Gd3 39.65(17) . 2
O17 Gd3 Gd3 109.26(18) 7_455 2
O9 Gd3 Gd3 118.0(2) . 2
O1 Gd3 Gd3 83.72(18) . 2
O5 Gd3 Gd3 169.12(17) 7_455 2
O19 Gd3 Gd3 45.49(4) . 2
O2 Gd3 Gd3 104.43(16) . 2
C1 Gd3 Gd3 92.7(2) . 2
O18 Gd3 Gd3 38.64(17) 7_455 7_455
O18 Gd3 Gd3 94.14(17) . 7_455
O17 Gd3 Gd3 109.36(18) . 7_455
O17 Gd3 Gd3 39.41(17) 7_455 7_455
O9 Gd3 Gd3 112.8(2) . 7_455
O1 Gd3 Gd3 170.06(18) . 7_455
O5 Gd3 Gd3 83.70(17) 7_455 7_455
O19 Gd3 Gd3 45.49(4) . 7_455
O2 Gd3 Gd3 125.46(16) . 7_455
C1 Gd3 Gd3 148.9(2) . 7_455
Gd3 Gd3 Gd3 90.0 2 7_455
O16 Gd4 O22 83.9(3) 7_455 .
O16 Gd4 O23 75.9(3) 7_455 .
O22 Gd4 O23 158.6(3) . .
O16 Gd4 O12 80.3(3) 7_455 .
O22 Gd4 O12 73.6(2) . .
O23 Gd4 O12 95.8(3) . .
O16 Gd4 O13 81.5(3) 7_455 .
O22 Gd4 O13 83.7(3) . .
O23 Gd4 O13 100.0(3) . .
O12 Gd4 O13 152.2(3) . .
O16 Gd4 O14 126.7(3) 7_455 .
O22 Gd4 O14 114.0(3) . .
O23 Gd4 O14 84.2(3) . .
O12 Gd4 O14 151.6(3) . .
O13 Gd4 O14 53.7(3) . .
O16 Gd4 O4 142.1(3) 7_455 .
O22 Gd4 O4 121.5(2) . .
O23 Gd4 O4 73.5(3) . .
O12 Gd4 O4 81.0(3) . .
O13 Gd4 O4 125.4(3) . .
O14 Gd4 O4 71.7(3) . .
O16 Gd4 O3 152.8(3) 7_455 .
O22 Gd4 O3 71.5(2) . .
O23 Gd4 O3 126.3(3) . .
O12 Gd4 O3 81.7(3) . .
O13 Gd4 O3 106.4(3) . .
O14 Gd4 O3 75.6(3) . .
O4 Gd4 O3 53.0(2) . .
O16 Gd4 C14 106.8(3) 7_455 .
O22 Gd4 C14 96.0(3) . .
O23 Gd4 C14 96.6(3) . .
O12 Gd4 C14 166.9(3) . .
O13 Gd4 C14 27.1(3) . .
O14 Gd4 C14 27.3(3) . .
O4 Gd4 C14 98.5(3) . .
O3 Gd4 C14 87.6(3) . .
O16 Gd4 Gd2 73.4(2) 7_455 .
O22 Gd4 Gd2 36.45(17) . .
O23 Gd4 Gd2 127.7(2) . .
O12 Gd4 Gd2 38.22(17) . .
O13 Gd4 Gd2 115.7(2) . .
O14 Gd4 Gd2 147.61(19) . .
O4 Gd4 Gd2 109.29(18) . .
O3 Gd4 Gd2 79.88(17) . .
C14 Gd4 Gd2 132.3(2) . .
O16 Gd4 Gd2 119.1(2) 7_455 2
O22 Gd4 Gd2 35.17(17) . 2
O23 Gd4 Gd2 163.5(2) . 2
O12 Gd4 Gd2 80.87(18) . 2
O13 Gd4 Gd2 89.8(2) . 2
O14 Gd4 Gd2 91.00(19) . 2
O4 Gd4 Gd2 89.91(18) . 2
O3 Gd4 Gd2 37.26(17) . 2
C14 Gd4 Gd2 86.0(2) . 2
Gd2 Gd4 Gd2 56.949(15) . 2
O10 Gd5 O1 80.0(3) . .
O10 Gd5 O8 77.3(3) . .
O1 Gd5 O8 147.6(3) . .
O10 Gd5 O17 83.2(3) . .
O1 Gd5 O17 72.9(2) . .
O8 Gd5 O17 81.6(3) . .
O10 Gd5 O24 76.1(4) . .
O1 Gd5 O24 98.0(4) . .
O8 Gd5 O24 98.7(4) . .
O17 Gd5 O24 158.6(4) . .
O10 Gd5 O7 124.2(3) . .
O1 Gd5 O7 155.3(3) . .
O8 Gd5 O7 54.1(3) . .
O17 Gd5 O7 111.5(3) . .
O24 Gd5 O7 85.0(4) . .
O10 Gd5 O6 144.6(3) . .
O1 Gd5 O6 82.7(3) . .
O8 Gd5 O6 128.4(3) . .
O17 Gd5 O6 120.5(3) . .
O24 Gd5 O6 76.1(4) . .
O7 Gd5 O6 74.3(3) . .
O10 Gd5 O5 151.8(3) . .
O1 Gd5 O5 81.2(2) . .
O8 Gd5 O5 109.5(3) . .
O17 Gd5 O5 71.3(2) . .
O24 Gd5 O5 127.4(3) . .
O7 Gd5 O5 77.7(3) . .
O6 Gd5 O5 51.6(3) . .
O10 Gd5 Gd3 71.9(2) . .
O1 Gd5 Gd3 38.08(18) . .
O8 Gd5 Gd3 111.7(2) . .
O17 Gd5 Gd3 36.25(18) . .
O24 Gd5 Gd3 128.7(3) . .
O7 Gd5 Gd3 146.3(2) . .
O6 Gd5 Gd3 110.6(2) . .
O5 Gd5 Gd3 80.33(16) . .
O10 Gd5 Gd3 117.7(2) . 2
O1 Gd5 Gd3 79.87(18) . 2
O8 Gd5 Gd3 90.5(2) . 2
O17 Gd5 Gd3 34.54(17) . 2
O24 Gd5 Gd3 165.0(3) . 2
O7 Gd5 Gd3 90.9(2) . 2
O6 Gd5 Gd3 88.9(2) . 2
O5 Gd5 Gd3 37.63(17) . 2
Gd3 Gd5 Gd3 56.665(16) . 2
C1 O1 Gd5 147.8(7) . .
C1 O1 Gd3 100.3(6) . .
Gd5 O1 Gd3 106.2(3) . .
C1 O2 Gd3 90.8(6) . .
C7 O3 Gd2 163.7(7) . 2
C7 O3 Gd4 90.3(6) . .
Gd2 O3 Gd4 105.3(3) 2 .
C7 O4 Gd4 95.1(7) . .
C15 O5 Gd3 163.5(7) . 2
C15 O5 Gd5 91.6(7) . .
Gd3 O5 Gd5 104.4(3) 2 .
C15 O6 Gd5 95.6(7) . .
C21 O7 Gd5 90.6(7) . .
C21 O8 Gd5 92.6(8) . .
C26 O9 Gd3 136.1(8) . .
C26 O10 Gd5 135.4(8) . .
C28 O11 Gd2 92.0(6) . .
C28 O12 Gd4 149.1(7) . .
C28 O12 Gd2 98.8(6) . .
Gd4 O12 Gd2 105.7(3) . .
C14 O13 Gd4 92.7(7) . .
C14 O14 Gd4 90.4(7) . .
C8 O15 Gd2 140.4(7) . 2
C8 O16 Gd4 134.3(8) . 2
Gd5 O17 Gd3 107.9(3) . .
Gd5 O17 Gd3 111.5(3) . 2
Gd3 O17 Gd3 100.9(3) . 2
Gd5 O17 H17 111.8 . .
Gd3 O17 H17 111.8 . .
Gd3 O17 H17 112.3 2 .
Gd3 O18 Gd3 103.8(3) 2 .
Gd3 O18 Gd1 106.5(3) 2 .
Gd3 O18 Gd1 104.7(3) . .
Gd3 O18 H18 113.3 2 .
Gd3 O18 H18 113.8 . .
Gd1 O18 H18 113.8 . .
Gd3 O19 Gd3 165.0(6) 4_565 .
Gd3 O19 Gd3 89.03(8) 4_565 2
Gd3 O19 Gd3 89.03(8) . 2
Gd3 O19 Gd3 89.03(8) 4_565 7_455
Gd3 O19 Gd3 89.03(8) . 7_455
Gd3 O19 Gd3 165.0(6) 2 7_455
Gd2 O20 Gd2 103.5(3) . 7_455
Gd2 O20 Gd1 105.6(3) . .
Gd2 O20 Gd1 104.1(3) 7_455 .
Gd2 O20 H20 113.9 . .
Gd2 O20 H20 114.3 7_455 .
Gd1 O20 H20 114.2 . .
Gd2 O21 Gd2 89.17(7) 2 4_565
Gd2 O21 Gd2 89.17(7) 2 .
Gd2 O21 Gd2 166.2(6) 4_565 .
Gd2 O21 Gd2 166.2(6) 2 7_455
Gd2 O21 Gd2 89.17(7) 4_565 7_455
Gd2 O21 Gd2 89.17(7) . 7_455
Gd2 O21 H21 96.9 2 .
Gd2 O21 H21 96.9 4_565 .
Gd2 O21 H21 96.9 . .
Gd2 O21 H21 96.9 7_455 .
Gd4 O22 Gd2 108.1(3) . .
Gd4 O22 Gd2 110.9(3) . 2
Gd2 O22 Gd2 100.4(3) . 2
Gd4 O22 H22 112.2 . .
Gd2 O22 H22 112.2 . .
Gd2 O22 H22 112.4 2 .
Gd4 O23 H23A 112.0 . .
Gd4 O23 H23B 112.3 . .
H23A O23 H23B 106.6 . .
Gd5 O24 H24B 116.0 . .
Gd5 O24 H24C 111.4 . .
H24B O24 H24C 110.9 . .
H25D O25 H25B 108.0 . .
H28B O28 H28A 109.5 . .
H28A O29 H29A 169.0 . .
H28A O29 H29B 79.9 . .
H29A O29 H29B 109.5 . .
H30C O30 H30D 108.7 . .
H31D O31 H31C 107.7 . .
H32D O32 H32C 111.9 . .
O34 O33 H33C 131.3 6 .
O34 O33 H33D 46.9 6 .
H33C O33 H33D 107.8 . .
O33 O34 H34C 70.4 6 .
O33 O34 H34D 140.1 6 .
H34C O34 H34D 108.5 . .
O2 C1 O1 118.6(10) . .
O2 C1 C2 125.0(10) . .
O1 C1 C2 116.4(10) . .
O2 C1 Gd3 64.3(6) . .
O1 C1 Gd3 54.8(5) . .
C2 C1 Gd3 169.1(8) . .
C1 C2 C4 124.0(10) . .
C1 C2 C5 122.3(10) . .
C4 C2 C5 60.7(7) . .
C1 C2 H2 113.4 . .
C4 C2 H2 113.4 . .
C5 C2 H2 113.4 . .
C5 C3 H3B 109.5 . .
C5 C3 H3A 109.5 . .
H3B C3 H3A 109.5 . .
C5 C3 H3C 109.5 . .
H3B C3 H3C 109.5 . .
H3A C3 H3C 109.5 . .
C2 C4 C5 59.8(7) . .
C2 C4 C7 124.1(10) . .
C5 C4 C7 122.7(10) . .
C2 C4 H4 113.4 . .
C5 C4 H4 113.4 . .
C7 C4 H4 113.4 . .
C6 C5 C3 113.4(11) . .
C6 C5 C2 119.6(10) . .
C3 C5 C2 115.2(11) . .
C6 C5 C4 123.4(10) . .
C3 C5 C4 115.4(11) . .
C2 C5 C4 59.5(7) . .
C5 C6 H6C 109.5 . .
C5 C6 H6B 109.5 . .
H6C C6 H6B 109.5 . .
C5 C6 H6A 109.5 . .
H6C C6 H6A 109.5 . .
H6B C6 H6A 109.5 . .
O4 C7 O3 121.0(10) . .
O4 C7 C4 121.5(10) . .
O3 C7 C4 117.2(10) . .
O16 C8 O15 124.7(11) . .
O16 C8 C12 113.9(10) . .
O15 C8 C12 121.4(10) . .
C11 C9 H9A 109.5 . .
C11 C9 H9C 109.5 . .
H9A C9 H9C 109.5 . .
C11 C9 H9B 109.5 . .
H9A C9 H9B 109.5 . .
H9C C9 H9B 109.5 . .
C11 C10 H10B 109.5 . .
C11 C10 H10C 109.5 . .
H10B C10 H10C 109.5 . .
C11 C10 H10A 109.5 . .
H10B C10 H10A 109.5 . .
H10C C10 H10A 109.5 . .
C13 C11 C9 120.2(12) . .
C13 C11 C10 116.3(13) . .
C9 C11 C10 116.8(14) . .
C13 C11 C12 60.3(8) . .
C9 C11 C12 116.4(11) . .
C10 C11 C12 114.7(12) . .
C8 C12 C13 121.7(10) . .
C8 C12 C11 119.1(11) . .
C13 C12 C11 58.7(8) . .
C8 C12 H12 115.2 . .
C13 C12 H12 115.2 . .
C11 C12 H12 115.2 . .
C14 C13 C11 126.9(12) . .
C14 C13 C12 122.2(10) . .
C11 C13 C12 61.0(9) . .
C14 C13 H13 112.4 . .
C11 C13 H13 112.4 . .
C12 C13 H13 112.4 . .
O13 C14 O14 120.2(11) . .
O13 C14 C13 118.6(11) . .
O14 C14 C13 121.2(12) . .
O13 C14 Gd4 60.1(6) . .
O14 C14 Gd4 62.4(6) . .
C13 C14 Gd4 164.0(8) . .
O6 C15 O5 120.8(11) . .
O6 C15 C16 119.3(11) . .
O5 C15 C16 119.5(11) . .
C15 C16 C27 125.5(10) . 2
C15 C16 C18 125.7(11) . .
C27 C16 C18 59.9(8) 2 .
C15 C16 H16 112.1 . .
C27 C16 H16 112.1 2 .
C18 C16 H16 112.1 . .
C18 C17 H17B 109.5 . .
C18 C17 H17C 109.5 . .
H17B C17 H17C 109.5 . .
C18 C17 H17A 109.5 . .
H17B C17 H17A 109.5 . .
H17C C17 H17A 109.5 . .
C17 C18 C27 118.2(10) . 2
C17 C18 C19 114.2(12) . .
C27 C18 C19 116.1(11) 2 .
C17 C18 C16 120.1(11) . .
C27 C18 C16 59.4(8) 2 .
C19 C18 C16 117.9(12) . .
C18 C19 H19A 109.5 . .
C18 C19 H19C 109.5 . .
H19A C19 H19C 109.5 . .
C18 C19 H19B 109.5 . .
H19A C19 H19B 109.5 . .
H19C C19 H19B 109.5 . .
C23 C20 C21 126.0(12) 2 .
C23 C20 C25 60.7(9) 2 2
C21 C20 C25 119.0(10) . 2
C23 C20 H20A 113.6 2 .
C21 C20 H20A 113.6 . .
C25 C20 H20A 113.6 2 .
O8 C21 O7 119.8(12) . .
O8 C21 C20 119.0(12) . .
O7 C21 C20 121.1(12) . .
C23 C22 H22A 109.5 . .
C23 C22 H22B 109.5 . .
H22A C22 H22B 109.5 . .
C23 C22 H22C 109.5 . .
H22A C22 H22C 109.5 . .
H22B C22 H22C 109.5 . .
C20 C23 C24 122.5(12) 7_455 .
C20 C23 C25 61.8(9) 7_455 .
C24 C23 C25 116.4(12) . .
C20 C23 C22 114.6(13) 7_455 .
C24 C23 C22 116.7(12) . .
C25 C23 C22 112.8(12) . .
C23 C24 H24A 109.5 . .
C23 C24 H24D 109.5 . .
H24A C24 H24D 109.5 . .
C23 C24 H24E 109.5 . .
H24A C24 H24E 109.5 . .
H24D C24 H24E 109.5 . .
C26 C25 C23 120.0(11) . .
C26 C25 C20 124.3(11) . 7_455
C23 C25 C20 57.5(8) . 7_455
C26 C25 H25 114.4 . .
C23 C25 H25 114.4 . .
C20 C25 H25 114.4 7_455 .
O10 C26 O9 128.2(11) . .
O10 C26 C25 114.3(11) . .
O9 C26 C25 117.5(11) . .
C16 C27 C28 123.6(10) 7_455 .
C16 C27 C18 60.7(8) 7_455 7_455
C28 C27 C18 122.5(10) . 7_455
C16 C27 H27 113.4 7_455 .
C28 C27 H27 113.4 . .
C18 C27 H27 113.4 7_455 .
O11 C28 O12 118.8(10) . .
O11 C28 C27 125.1(10) . .
O12 C28 C27 116.1(9) . .
O11 C28 Gd2 63.5(6) . .
O12 C28 Gd2 55.7(5) . .
C27 C28 Gd2 168.9(7) . .

loop_
_geom_bond_atom_site_label_1
_geom_bond_atom_site_label_2
_geom_bond_distance
_geom_bond_site_symmetry_2
Gd1 O18 2.420(7) 2
Gd1 O18 2.420(7) .
Gd1 O18 2.420(7) 4_565
Gd1 O18 2.420(7) 7_455
Gd1 O20 2.426(7) 4_565
Gd1 O20 2.426(7) 2
Gd1 O20 2.426(7) .
Gd1 O20 2.426(7) 7_455
Gd1 Gd2 3.8099(9) 2
Gd1 Gd2 3.8099(9) 4_565
Gd1 Gd2 3.8099(9) .
Gd1 Gd2 3.8099(9) 7_455
Gd2 O20 2.356(7) .
Gd2 O20 2.404(7) 2
Gd2 O22 2.422(7) .
Gd2 O15 2.422(8) 7_455
Gd2 O22 2.445(7) 7_455
Gd2 O3 2.488(7) 7_455
Gd2 O12 2.490(7) .
Gd2 O21 2.6627(18) .
Gd2 O11 2.668(7) .
Gd2 C28 2.979(11) .
Gd2 Gd2 3.7383(7) 7_455
Gd2 Gd2 3.7383(7) 2
Gd3 O18 2.338(7) 7_455
Gd3 O18 2.398(7) .
Gd3 O17 2.411(7) .
Gd3 O17 2.423(7) 7_455
Gd3 O9 2.431(8) .
Gd3 O1 2.490(7) .
Gd3 O5 2.506(7) 7_455
Gd3 O19 2.659(2) .
Gd3 O2 2.704(8) .
Gd3 C1 2.999(11) .
Gd3 Gd3 3.7281(7) 2
Gd3 Gd3 3.7281(7) 7_455
Gd4 O16 2.326(8) 7_455
Gd4 O22 2.366(7) .
Gd4 O23 2.367(8) .
Gd4 O12 2.372(7) .
Gd4 O13 2.391(8) .
Gd4 O14 2.440(8) .
Gd4 O4 2.447(7) .
Gd4 O3 2.500(7) .
Gd4 C14 2.754(12) .
Gd4 Gd2 3.9640(7) 2
Gd5 O10 2.301(9) .
Gd5 O1 2.360(8) .
Gd5 O8 2.378(9) .
Gd5 O17 2.385(7) .
Gd5 O24 2.396(11) .
Gd5 O7 2.405(9) .
Gd5 O6 2.446(9) .
Gd5 O5 2.525(8) .
Gd5 Gd3 3.9750(8) 2
O1 C1 1.283(13) .
O2 C1 1.262(13) .
O3 C7 1.314(13) .
O3 Gd2 2.488(7) 2
O4 C7 1.223(13) .
O5 C15 1.247(14) .
O5 Gd3 2.506(7) 2
O6 C15 1.240(14) .
O7 C21 1.272(15) .
O8 C21 1.243(16) .
O9 C26 1.261(14) .
O10 C26 1.233(15) .
O11 C28 1.236(13) .
O12 C28 1.297(13) .
O13 C14 1.258(15) .
O14 C14 1.261(14) .
O15 C8 1.282(14) .
O15 Gd2 2.422(8) 2
O16 C8 1.276(14) .
O16 Gd4 2.326(8) 2
O17 Gd3 2.423(7) 2
O17 H17 0.8530 .
O18 Gd3 2.338(7) 2
O18 H18 0.8525 .
O19 Gd3 2.659(2) 4_565
O19 Gd3 2.659(2) 2
O19 Gd3 2.659(2) 7_455
O20 Gd2 2.404(7) 7_455
O20 H20 0.8523 .
O21 Gd2 2.6627(18) 2
O21 Gd2 2.6627(18) 4_565
O21 Gd2 2.6627(18) 7_455
O21 H21 0.8514 .
O22 Gd2 2.445(7) 2
O22 H22 0.8528 .
O23 H23A 0.8526 .
O23 H23B 0.8527 .
O24 H24B 0.8501 .
O24 H24C 0.8455 .
O25 H25D 0.8500 .
O25 H25B 0.9(2) .
O26 H26 0.8425 .
O27 H27A 0.8(8) .
O27 H27B 0.8(8) .
O28 H28B 0.8526 .
O28 H28A 0.8528 .
O29 H28A 1.0416 .
O29 H29A 0.8521 .
O29 H29B 0.8523 .
O30 H30C 0.8453 .
O30 H30D 0.8451 .
O31 H31D 0.8771 .
O31 H31C 0.8(5) .
O32 H32D 0.8460 .
O32 H32C 0.9(4) .
O33 O34 1.80(6) 6
O33 H33C 0.8481 .
O33 H33D 0.8491 .
O34 O33 1.80(6) 6
O34 H34C 0.8453 .
O34 H34D 0.8496 .
C1 C2 1.471(15) .
C2 C4 1.506(15) .
C2 C5 1.510(15) .
C2 H2 0.9800 .
C3 C5 1.506(16) .
C3 H3B 0.9600 .
C3 H3A 0.9600 .
C3 H3C 0.9600 .
C4 C5 1.524(16) .
C4 C7 1.527(16) .
C4 H4 0.9800 .
C5 C6 1.504(18) .
C6 H6C 0.9600 .
C6 H6B 0.9600 .
C6 H6A 0.9600 .
C8 C12 1.487(16) .
C9 C11 1.50(2) .
C9 H9A 0.9600 .
C9 H9C 0.9600 .
C9 H9B 0.9600 .
C10 C11 1.514(19) .
C10 H10B 0.9600 .
C10 H10C 0.9600 .
C10 H10A 0.9600 .
C11 C13 1.499(19) .
C11 C12 1.535(18) .
C12 C13 1.523(17) .
C12 H12 0.9800 .
C13 C14 1.482(17) .
C13 H13 0.9800 .
C15 C16 1.498(16) .
C16 C27 1.505(16) 2
C16 C18 1.524(17) .
C16 H16 0.9800 .
C17 C18 1.505(19) .
C17 H17B 0.9600 .
C17 H17C 0.9600 .
C17 H17A 0.9600 .
C18 C27 1.512(16) 2
C18 C19 1.519(17) .
C19 H19A 0.9600 .
C19 H19C 0.9600 .
C19 H19B 0.9600 .
C20 C23 1.484(19) 2
C20 C21 1.488(18) .
C20 C25 1.552(19) 2
C20 H20A 0.9800 .
C22 C23 1.57(2) .
C22 H22A 0.9600 .
C22 H22B 0.9600 .
C22 H22C 0.9600 .
C23 C20 1.484(19) 7_455
C23 C24 1.52(2) .
C23 C25 1.535(18) .
C24 H24A 0.9600 .
C24 H24D 0.9600 .
C24 H24E 0.9600 .
C25 C26 1.513(17) .
C25 C20 1.552(19) 7_455
C25 H25 0.9800 .
C27 C16 1.505(16) 7_455
C27 C28 1.506(15) .
C27 C18 1.512(16) 7_455
C27 H27 0.9800 .

loop_
_platon_squeeze_void_nr
_platon_squeeze_void_average_x
_platon_squeeze_void_average_y
_platon_squeeze_void_average_z
_platon_squeeze_void_volume
_platon_squeeze_void_count_electrons
_platon_squeeze_void_content
1 0.000 0.000 -0.026 1551 288 ' '
2 0.500 0.500 -0.012 1541 284 ' '
3 0.500 0.000 0.176 201 55 ' '
4 0.000 0.500 0.824 201 55 ' '
